data_7209140
loop_
_publ_author_name
'Sun, Di'
'Liu, Fu-Jing'
'Huang, Rong-Bin'
'Zheng, Lan-Sun'

_publ_section_title
;
 Structural diversity of Ag/3-nitrophthalate coordination polymers
 controlled by solvent and induction agent
;
_journal_issue 6
_journal_name_full CrystEngComm
_journal_page_first 1185
_journal_paper_doi 10.1039/c2ce26659h
_journal_volume 15
_journal_year 2013
_chemical_formula_sum 'C8 H6 Ag2 N2 O6'
_chemical_formula_weight 441.89
_chemical_name_systematic
;
?
;
_space_group_crystal_system monoclinic
_space_group_IT_number 14
_space_group_name_Hall '-P 2ybc'
_space_group_name_H-M_alt 'P 1 21/c 1'
_symmetry_space_group_name_Hall '-P 2ybc'
_symmetry_space_group_name_H-M 'P 1 21/c 1'
_atom_sites_solution_hydrogens geom
_atom_sites_solution_primary direct
_atom_sites_solution_secondary difmap
_audit_creation_method SHELXL-97
_cell_angle_alpha 90.00
_cell_angle_beta 102.586(4)
_cell_angle_gamma 90.00
_cell_formula_units_Z 4
_cell_length_a 13.7150(5)
_cell_length_b 10.8413(4)
_cell_length_c 7.3319(3)
_cell_measurement_reflns_used 3549
_cell_measurement_temperature 173(2)
_cell_measurement_theta_max 28.7996
_cell_measurement_theta_min 2.8408
_cell_volume 1063.97(7)
_computing_structure_refinement 'SHELXL-97 (Sheldrick, 1997)'
_computing_structure_solution 'SHELXS-97 (Sheldrick, 1990)'
_diffrn_ambient_temperature 173(2)
_diffrn_measured_fraction_theta_full 0.999
_diffrn_measured_fraction_theta_max 0.999
_diffrn_radiation_monochromator graphite
_diffrn_radiation_source 'fine-focus sealed tube'
_diffrn_radiation_type MoK\a
_diffrn_radiation_wavelength 0.71073
_diffrn_reflns_av_R_equivalents 0.0316
_diffrn_reflns_av_sigmaI/netI 0.0389
_diffrn_reflns_limit_h_max 16
_diffrn_reflns_limit_h_min -16
_diffrn_reflns_limit_k_max 12
_diffrn_reflns_limit_k_min -13
_diffrn_reflns_limit_l_max 8
_diffrn_reflns_limit_l_min -9
_diffrn_reflns_number 4700
_diffrn_reflns_theta_full 26.00
_diffrn_reflns_theta_max 26.00
_diffrn_reflns_theta_min 3.04
_exptl_absorpt_coefficient_mu 3.703
_exptl_absorpt_correction_T_max 0.8365
_exptl_absorpt_correction_T_min 0.5246
_exptl_absorpt_correction_type multi-scan
_exptl_absorpt_process_details sadabs
_exptl_crystal_density_diffrn 2.759
_exptl_crystal_density_method 'not measured'
_exptl_crystal_F_000 840
_exptl_crystal_size_max 0.20
_exptl_crystal_size_mid 0.20
_exptl_crystal_size_min 0.05
_refine_diff_density_max 0.627
_refine_diff_density_min -0.970
_refine_diff_density_rms 0.181
_refine_ls_extinction_method none
_refine_ls_goodness_of_fit_ref 1.119
_refine_ls_hydrogen_treatment constr
_refine_ls_matrix_type full
_refine_ls_number_parameters 163
_refine_ls_number_reflns 2087
_refine_ls_number_restraints 0
_refine_ls_restrained_S_all 1.119
_refine_ls_R_factor_all 0.0326
_refine_ls_R_factor_gt 0.0288
_refine_ls_shift/su_max 0.000
_refine_ls_shift/su_mean 0.000
_refine_ls_structure_factor_coef Fsqd
_refine_ls_weighting_details 'calc w=1/[\s^2^(Fo^2^)+(0.0341P)^2^+0.2446P] where P=(Fo^2^+2Fc^2^)/3'
_refine_ls_weighting_scheme calc
_refine_ls_wR_factor_gt 0.0696
_refine_ls_wR_factor_ref 0.0714
_reflns_number_gt 1924
_reflns_number_total 2087
_reflns_threshold_expression >2sigma(I)
_cod_data_source_file c2ce26659h.txt
_cod_data_source_block 2-60
_cod_depositor_comments
;
The following automatic conversions were performed:

'_exptl_absorpt_correction_type' value 'MULTI-SCAN' changed to
'multi-scan' according to
/home/saulius/struct/CIF-dictionaries/cif_core.dic dictionary named
'cif_core.dic' version 2.4.2 from 2011-04-26.

Automatic conversion script
Id: cif_fix_values 1891 2012-01-12 08:04:46Z andrius 
;
_cod_database_code 7209140

loop_
_symmetry_equiv_pos_as_xyz
'x, y, z'
'-x, y+1/2, -z+1/2'
'-x, -y, -z'
'x, -y-1/2, z-1/2'

loop_
_atom_site_label
_atom_site_type_symbol
_atom_site_fract_x
_atom_site_fract_y
_atom_site_fract_z
_atom_site_U_iso_or_equiv
_atom_site_adp_type
_atom_site_occupancy
_atom_site_symmetry_multiplicity
_atom_site_calc_flag
_atom_site_refinement_flags
Ag1 Ag 0.49127(2) 0.46489(3) 0.20812(4) 0.01460(11) Uani 1 1 d .
Ag2 Ag 0.41223(2) 0.71853(3) -0.01208(4) 0.01710(12) Uani 1 1 d .
O4 O 0.3633(2) 1.0310(3) 0.1460(4) 0.0170(6) Uani 1 1 d .
O2 O 0.1005(2) 0.8569(3) -0.3224(4) 0.0251(7) Uani 1 1 d .
O3 O 0.3648(2) 0.9345(2) -0.1259(4) 0.0151(6) Uani 1 1 d .
C2 C 0.1838(3) 1.2952(4) -0.2370(5) 0.0130(8) Uani 1 1 d .
H2A H 0.1926 1.3818 -0.2449 0.016 Uiso 1 1 calc R
C4 C 0.0791(3) 1.1180(4) -0.3064(6) 0.0163(9) Uani 1 1 d .
H4A H 0.0172 1.0807 -0.3631 0.020 Uiso 1 1 calc R
N1 N 0.1395(2) 0.9162(3) -0.1845(5) 0.0164(8) Uani 1 1 d .
C5 C 0.1566(3) 1.0490(4) -0.2069(6) 0.0136(8) Uani 1 1 d .
O1 O 0.1632(2) 0.8732(3) -0.0269(4) 0.0236(7) Uani 1 1 d .
C6 C 0.2499(3) 1.0959(3) -0.1240(5) 0.0106(8) Uani 1 1 d .
C3 C 0.0938(3) 1.2437(4) -0.3217(6) 0.0151(8) Uani 1 1 d .
H3A H 0.0419 1.2941 -0.3904 0.018 Uiso 1 1 calc R
C8 C 0.3343(3) 1.0135(3) -0.0274(6) 0.0110(8) Uani 1 1 d .
C1 C 0.2624(3) 1.2236(3) -0.1398(5) 0.0109(8) Uani 1 1 d .
O5 O 0.4384(2) 1.2228(2) -0.0752(4) 0.0181(7) Uani 1 1 d .
O6 O 0.3596(2) 1.3833(2) 0.0243(4) 0.0136(6) Uani 1 1 d .
C7 C 0.3622(3) 1.2821(3) -0.0559(5) 0.0096(8) Uani 1 1 d .
N2 N 0.2715(3) 0.6267(3) -0.0762(5) 0.0193(8) Uani 1 1 d .
H2B H 0.2840 0.5461 -0.0527 0.023 Uiso 1 1 d R
H2C H 0.2409 0.6325 -0.1976 0.023 Uiso 1 1 d R
H2D H 0.2301 0.6508 -0.0032 0.023 Uiso 1 1 d R

loop_
_atom_site_aniso_label
_atom_site_aniso_U_11
_atom_site_aniso_U_22
_atom_site_aniso_U_33
_atom_site_aniso_U_23
_atom_site_aniso_U_13
_atom_site_aniso_U_12
Ag1 0.01262(18) 0.01657(19) 0.01383(18) -0.00399(13) 0.00118(13) -0.00293(12)
Ag2 0.01272(18) 0.01403(19) 0.0245(2) -0.00278(13) 0.00402(14) -0.00119(11)
O4 0.0127(14) 0.0246(16) 0.0122(14) 0.0011(12) -0.0004(12) 0.0021(12)
O2 0.0254(17) 0.0191(16) 0.0292(18) -0.0093(14) 0.0024(15) -0.0097(13)
O3 0.0163(14) 0.0118(14) 0.0188(15) 0.0013(13) 0.0073(12) 0.0038(12)
C2 0.014(2) 0.0124(19) 0.0133(19) 0.0011(17) 0.0052(17) 0.0017(15)
C4 0.0126(19) 0.022(2) 0.014(2) -0.0023(18) 0.0026(17) 0.0002(17)
N1 0.0109(16) 0.0150(18) 0.024(2) 0.0015(16) 0.0052(15) -0.0032(14)
C5 0.016(2) 0.0122(19) 0.014(2) 0.0011(16) 0.0055(17) 0.0000(16)
O1 0.0269(17) 0.0205(16) 0.0217(16) 0.0069(14) 0.0016(14) -0.0032(13)
C6 0.0134(19) 0.0133(19) 0.0055(17) -0.0008(15) 0.0030(15) 0.0018(16)
C3 0.0097(19) 0.020(2) 0.015(2) 0.0006(17) 0.0010(17) 0.0032(17)
C8 0.0083(18) 0.0105(19) 0.015(2) 0.0046(17) 0.0034(16) -0.0041(15)
C1 0.0105(19) 0.012(2) 0.0106(18) -0.0021(16) 0.0023(16) 0.0003(15)
O5 0.0114(14) 0.0157(15) 0.0264(16) -0.0066(13) 0.0021(13) -0.0006(11)
O6 0.0151(14) 0.0111(14) 0.0140(14) -0.0015(12) 0.0019(12) -0.0002(11)
C7 0.0119(19) 0.010(2) 0.0065(17) 0.0000(16) 0.0018(15) -0.0011(15)
N2 0.0167(18) 0.0150(17) 0.026(2) 0.0005(16) 0.0041(16) -0.0014(14)

loop_
_atom_type_symbol
_atom_type_description
_atom_type_scat_dispersion_real
_atom_type_scat_dispersion_imag
_atom_type_scat_source
C C 0.0033 0.0016 'International Tables Vol C Tables 4.2.6.8 and 6.1.1.4'
H H 0.0000 0.0000 'International Tables Vol C Tables 4.2.6.8 and 6.1.1.4'
N N 0.0061 0.0033 'International Tables Vol C Tables 4.2.6.8 and 6.1.1.4'
O O 0.0106 0.0060 'International Tables Vol C Tables 4.2.6.8 and 6.1.1.4'
Ag Ag -0.8971 1.1015 'International Tables Vol C Tables 4.2.6.8 and 6.1.1.4'

loop_
_geom_angle_atom_site_label_1
_geom_angle_atom_site_label_2
_geom_angle_atom_site_label_3
_geom_angle
_geom_angle_site_symmetry_1
_geom_angle_site_symmetry_3
O4 Ag1 O6 169.37(10) 2_645 1_545
O4 Ag1 O3 105.64(10) 2_645 4_576
O6 Ag1 O3 84.91(9) 1_545 4_576
O4 Ag1 Ag2 90.05(8) 2_645 3_665
O6 Ag1 Ag2 79.90(7) 1_545 3_665
O3 Ag1 Ag2 160.63(6) 4_576 3_665
O4 Ag1 Ag1 98.03(8) 2_645 3_665
O6 Ag1 Ag1 74.51(7) 1_545 3_665
O3 Ag1 Ag1 123.27(6) 4_576 3_665
Ag2 Ag1 Ag1 63.830(11) 3_665 3_665
O4 Ag1 Ag2 97.86(8) 2_645 .
O6 Ag1 Ag2 83.97(7) 1_545 .
O3 Ag1 Ag2 71.94(6) 4_576 .
Ag2 Ag1 Ag2 117.847(11) 3_665 .
Ag1 Ag1 Ag2 54.017(11) 3_665 .
O5 Ag2 N2 169.06(12) 3_675 .
O5 Ag2 O3 89.09(10) 3_675 .
N2 Ag2 O3 101.81(11) . .
O5 Ag2 Ag1 80.84(8) 3_675 3_665
N2 Ag2 Ag1 93.36(10) . 3_665
O3 Ag2 Ag1 125.36(6) . 3_665
O5 Ag2 Ag1 84.69(8) 3_675 .
N2 Ag2 Ag1 84.40(9) . .
O3 Ag2 Ag1 169.34(7) . .
Ag1 Ag2 Ag1 62.153(12) 3_665 .
C8 O4 Ag1 120.1(2) . 2_655
C8 O3 Ag2 122.7(2) . .
C8 O3 Ag1 109.2(2) . 4_575
Ag2 O3 Ag1 113.47(10) . 4_575
C3 C2 C1 121.6(4) . .
C3 C2 H2A 119.2 . .
C1 C2 H2A 119.2 . .
C5 C4 C3 118.0(4) . .
C5 C4 H4A 121.0 . .
C3 C4 H4A 121.0 . .
O2 N1 O1 124.2(3) . .
O2 N1 C5 118.3(3) . .
O1 N1 C5 117.5(3) . .
C4 C5 C6 124.5(4) . .
C4 C5 N1 117.9(4) . .
C6 C5 N1 117.6(3) . .
C5 C6 C1 116.4(3) . .
C5 C6 C8 121.8(3) . .
C1 C6 C8 121.8(3) . .
C2 C3 C4 119.7(4) . .
C2 C3 H3A 120.2 . .
C4 C3 H3A 120.2 . .
O3 C8 O4 127.9(4) . .
O3 C8 C6 116.9(3) . .
O4 C8 C6 115.2(3) . .
C2 C1 C6 119.8(3) . .
C2 C1 C7 120.4(3) . .
C6 C1 C7 119.8(3) . .
C7 O5 Ag2 125.9(2) . 3_675
C7 O6 Ag1 122.6(2) . 1_565
O6 C7 O5 127.6(4) . .
O6 C7 C1 116.3(3) . .
O5 C7 C1 116.0(3) . .
Ag2 N2 H2B 106.7 . .
Ag2 N2 H2C 113.0 . .
H2B N2 H2C 106.6 . .
Ag2 N2 H2D 113.0 . .
H2B N2 H2D 106.6 . .
H2C N2 H2D 110.4 . .

loop_
_geom_bond_atom_site_label_1
_geom_bond_atom_site_label_2
_geom_bond_distance
_geom_bond_site_symmetry_2
Ag1 O4 2.169(3) 2_645
Ag1 O6 2.191(3) 1_545
Ag1 O3 2.569(3) 4_576
Ag1 Ag2 2.9328(4) 3_665
Ag1 Ag1 3.2046(6) 3_665
Ag1 Ag2 3.2528(4) .
Ag2 O5 2.107(3) 3_675
Ag2 N2 2.131(3) .
Ag2 O3 2.523(3) .
Ag2 Ag1 2.9328(4) 3_665
O4 C8 1.261(5) .
O4 Ag1 2.169(3) 2_655
O2 N1 1.219(4) .
O3 C8 1.249(5) .
O3 Ag1 2.569(3) 4_575
C2 C3 1.373(6) .
C2 C1 1.393(5) .
C2 H2A 0.9500 .
C4 C5 1.372(6) .
C4 C3 1.386(6) .
C4 H4A 0.9500 .
N1 O1 1.222(4) .
N1 C5 1.473(5) .
C5 C6 1.388(6) .
C6 C1 1.402(5) .
C6 C8 1.511(5) .
C3 H3A 0.9500 .
C1 C7 1.513(5) .
O5 C7 1.261(5) .
O5 Ag2 2.107(3) 3_675
O6 C7 1.249(4) .
O6 Ag1 2.191(3) 1_565
N2 H2B 0.8999 .
N2 H2C 0.9000 .
N2 H2D 0.9000 .
